data_4061943
_journal_name_full Organometallics
_journal_year 2003
_chemical_formula_moiety 'C13 H48 Al1 B4 Li1 O1 P4'
_chemical_formula_sum 'C13 H48 Al B4 Li O P4'
_chemical_formula_weight 421.55
_space_group_IT_number 14
_symmetry_cell_setting monoclinic
_symmetry_space_group_name_Hall '-P 2ybc'
_symmetry_space_group_name_H-M 'P 1 21/c 1'
_cell_angle_alpha 90.00
_cell_angle_beta 108.116(8)
_cell_angle_gamma 90.00
_cell_formula_units_Z 8
_cell_length_a 14.9579(18)
_cell_length_b 13.1501(13)
_cell_length_c 30.129(3)
_cell_measurement_temperature 153(2)
_cell_volume 5632.5(11)
_diffrn_ambient_temperature 153(2)
_exptl_crystal_density_diffrn 0.994
_cod_original_sg_symbol_H-M 'P 21/c'
_cod_original_formula_sum 'C13 H48 Al1 B4 Li1 O1 P4'
_cod_database_code 4061943

loop_
_symmetry_equiv_pos_as_xyz
'x, y, z'
'-x, y+1/2, -z+1/2'
'-x, -y, -z'
'x, -y-1/2, z-1/2'

loop_
_atom_site_label
_atom_site_type_symbol
_atom_site_fract_x
_atom_site_fract_y
_atom_site_fract_z
_atom_site_U_iso_or_equiv
_atom_site_adp_type
_atom_site_occupancy
_atom_site_symmetry_multiplicity
_atom_site_calc_flag
_atom_site_refinement_flags
_atom_site_disorder_assembly
_atom_site_disorder_group
P1 P 0.69411(10) 0.08567(10) 0.98224(5) 0.0231(3) Uani 1 1 d . . .
P2 P 0.62485(9) 0.23940(11) 0.86927(4) 0.0226(3) Uani 1 1 d . . .
P3 P 0.73299(9) 0.37678(10) 0.98399(5) 0.0217(3) Uani 1 1 d . . .
P4 P 0.48038(9) 0.26936(11) 0.95946(5) 0.0219(3) Uani 1 1 d . . .
P11 P 0.79761(10) 0.58345(11) 0.78353(5) 0.0258(3) Uani 1 1 d . . .
P12 P 1.00963(9) 0.76817(12) 0.81412(5) 0.0278(4) Uani 1 1 d . . .
P13 P 0.75662(10) 0.87691(11) 0.76932(5) 0.0264(3) Uani 1 1 d . . .
P14 P 0.84705(9) 0.75393(11) 0.89258(4) 0.0236(3) Uani 1 1 d . . .
Al1 Al 0.62918(10) 0.24296(11) 0.94846(5) 0.0181(3) Uani 1 1 d . . .
Al2 Al 0.85247(10) 0.74644(12) 0.81480(5) 0.0195(3) Uani 1 1 d . . .
O1 O 0.4695(3) -0.2002(3) 0.86052(13) 0.0375(10) Uani 1 1 d . . .
O2 O 1.0044(3) 0.3116(4) 0.90811(18) 0.0605(14) Uani 1 1 d . . .
C1 C 0.6909(4) 0.0790(4) 1.04172(18) 0.0307(13) Uani 1 1 d . . .
H1A H 0.6267 0.0784 1.0417 0.050 Uiso 1 1 calc . . .
H1B H 0.7226 0.1371 1.0588 0.050 Uiso 1 1 calc . . .
H1C H 0.7218 0.0180 1.0562 0.050 Uiso 1 1 calc . . .
C2 C 0.8190(4) 0.0859(4) 0.98804(19) 0.0325(14) Uani 1 1 d . . .
H2A H 0.8268 0.0896 0.9576 0.050 Uiso 1 1 calc . . .
H2B H 0.8475 0.0246 1.0033 0.050 Uiso 1 1 calc . . .
H2C H 0.8486 0.1437 1.0062 0.050 Uiso 1 1 calc . . .
C3 C 0.5308(4) 0.1575(4) 0.83506(18) 0.0336(14) Uani 1 1 d . . .
H3A H 0.5415 0.0893 0.8469 0.050 Uiso 1 1 calc . . .
H3B H 0.5296 0.1583 0.8030 0.050 Uiso 1 1 calc . . .
H3C H 0.4717 0.1815 0.8372 0.050 Uiso 1 1 calc . . .
C4 C 0.5932(4) 0.3648(4) 0.84379(19) 0.0360(15) Uani 1 1 d . . .
H4A H 0.6406 0.4130 0.8597 0.050 Uiso 1 1 calc . . .
H4B H 0.5338 0.3848 0.8469 0.050 Uiso 1 1 calc . . .
H4C H 0.5886 0.3629 0.8113 0.050 Uiso 1 1 calc . . .
C5 C 0.7696(4) 0.3595(4) 1.04718(19) 0.0348(14) Uani 1 1 d . . .
H5A H 0.8057 0.2981 1.0553 0.050 Uiso 1 1 calc . . .
H5B H 0.7151 0.3550 1.0574 0.050 Uiso 1 1 calc . . .
H5C H 0.8074 0.4163 1.0621 0.050 Uiso 1 1 calc . . .
C6 C 0.6672(4) 0.4957(4) 0.97567(19) 0.0301(13) Uani 1 1 d . . .
H6A H 0.6445 0.5117 0.9430 0.050 Uiso 1 1 calc . . .
H6B H 0.7076 0.5493 0.9921 0.050 Uiso 1 1 calc . . .
H6C H 0.6149 0.4886 0.9875 0.050 Uiso 1 1 calc . . .
C7 C 0.4201(4) 0.3771(4) 0.92488(18) 0.0323(14) Uani 1 1 d . . .
H7A H 0.4557 0.4380 0.9355 0.050 Uiso 1 1 calc . . .
H7B H 0.3587 0.3842 0.9284 0.050 Uiso 1 1 calc . . .
H7C H 0.4139 0.3658 0.8926 0.050 Uiso 1 1 calc . . .
C8 C 0.4040(4) 0.1625(5) 0.9351(2) 0.0390(16) Uani 1 1 d . . .
H8A H 0.4304 0.1014 0.9514 0.050 Uiso 1 1 calc . . .
H8B H 0.3982 0.1555 0.9026 0.050 Uiso 1 1 calc . . .
H8C H 0.3430 0.1741 0.9384 0.050 Uiso 1 1 calc . . .
C11 C 0.6709(4) 0.5812(5) 0.7730(2) 0.0430(16) Uani 1 1 d . . .
H11A H 0.6580 0.5879 0.8022 0.050 Uiso 1 1 calc . . .
H11B H 0.6457 0.5180 0.7585 0.050 Uiso 1 1 calc . . .
H11C H 0.6422 0.6365 0.7528 0.050 Uiso 1 1 calc . . .
C12 C 0.8093(4) 0.5729(5) 0.7253(2) 0.0397(15) Uani 1 1 d . . .
H12A H 0.8748 0.5723 0.7276 0.050 Uiso 1 1 calc . . .
H12B H 0.7791 0.6299 0.7068 0.050 Uiso 1 1 calc . . .
H12C H 0.7802 0.5110 0.7110 0.050 Uiso 1 1 calc . . .
C13 C 1.0666(4) 0.6445(5) 0.8249(2) 0.0466(17) Uani 1 1 d . . .
H13A H 1.0706 0.6220 0.8558 0.050 Uiso 1 1 calc . . .
H13B H 1.1287 0.6497 0.8222 0.050 Uiso 1 1 calc . . .
H13C H 1.0305 0.5964 0.8024 0.050 Uiso 1 1 calc . . .
C14 C 1.0094(4) 0.7979(6) 0.7551(2) 0.053(2) Uani 1 1 d . . .
H14A H 0.9800 0.8628 0.7460 0.050 Uiso 1 1 calc . . .
H14B H 0.9751 0.7465 0.7340 0.050 Uiso 1 1 calc . . .
H14C H 1.0729 0.8002 0.7542 0.050 Uiso 1 1 calc . . .
C15 C 0.8221(4) 0.9956(4) 0.7813(2) 0.0393(15) Uani 1 1 d . . .
H15A H 0.8772 0.9900 0.7715 0.050 Uiso 1 1 calc . . .
H15B H 0.8405 1.0096 0.8142 0.050 Uiso 1 1 calc . . .
H15C H 0.7832 1.0500 0.7645 0.050 Uiso 1 1 calc . . .
C16 C 0.6562(4) 0.9017(5) 0.7900(2) 0.0424(16) Uani 1 1 d . . .
H16A H 0.6169 0.8424 0.7851 0.050 Uiso 1 1 calc . . .
H16B H 0.6207 0.9579 0.7730 0.050 Uiso 1 1 calc . . .
H16C H 0.6782 0.9179 0.8226 0.050 Uiso 1 1 calc . . .
C17 C 0.8777(4) 0.8825(4) 0.91421(19) 0.0362(14) Uani 1 1 d . . .
H17A H 0.8306 0.9290 0.8965 0.050 Uiso 1 1 calc . . .
H17B H 0.9376 0.9005 0.9111 0.050 Uiso 1 1 calc . . .
H17C H 0.8810 0.8858 0.9465 0.050 Uiso 1 1 calc . . .
C18 C 0.9413(4) 0.6770(5) 0.92948(19) 0.0373(15) Uani 1 1 d . . .
H18A H 0.9309 0.6070 0.9203 0.050 Uiso 1 1 calc . . .
H18B H 0.9429 0.6841 0.9614 0.050 Uiso 1 1 calc . . .
H18C H 1.0002 0.6991 0.9263 0.050 Uiso 1 1 calc . . .
C32 C 0.4211(4) -0.2848(5) 0.8338(2) 0.0383(15) Uani 1 1 d . . .
C31 C 0.4192(4) -0.1071(5) 0.8504(2) 0.0547(19) Uani 1 1 d . . .
H31A H 0.4557 -0.0540 0.8694 0.050 Uiso 1 1 calc R . .
H31B H 0.3605 -0.1140 0.8568 0.050 Uiso 1 1 calc R . .
H31C H 0.4073 -0.0905 0.8180 0.050 Uiso 1 1 calc R . .
C33 C 0.3255(4) -0.2999(5) 0.8405(2) 0.0541(19) Uani 1 1 d . . .
H33A H 0.3335 -0.3118 0.8729 0.050 Uiso 1 1 calc R . .
H33B H 0.2948 -0.3574 0.8225 0.050 Uiso 1 1 calc R . .
H33C H 0.2879 -0.2402 0.8303 0.050 Uiso 1 1 calc R . .
C34 C 0.4845(4) -0.3757(5) 0.8534(2) 0.0495(17) Uani 1 1 d . . .
H34A H 0.5447 -0.3654 0.8490 0.050 Uiso 1 1 calc R . .
H34B H 0.4562 -0.4364 0.8374 0.050 Uiso 1 1 calc R . .
H34C H 0.4923 -0.3824 0.8861 0.050 Uiso 1 1 calc R . .
C35 C 0.4083(5) -0.2681(6) 0.7823(2) 0.073(2) Uani 1 1 d . . .
H35A H 0.4686 -0.2585 0.7779 0.050 Uiso 1 1 calc R . .
H35B H 0.3701 -0.2088 0.7716 0.050 Uiso 1 1 calc R . .
H35C H 0.3779 -0.3263 0.7648 0.050 Uiso 1 1 calc R . .
C42 C 1.0587(5) 0.2333(5) 0.9001(2) 0.0518(18) Uani 1 1 d . . .
C41 C 1.0605(4) 0.3924(5) 0.9380(2) 0.059(2) Uani 1 1 d . . .
H41A H 1.0194 0.4445 0.9426 0.050 Uiso 1 1 calc R . .
H41B H 1.1029 0.4212 0.9231 0.050 Uiso 1 1 calc R . .
H41C H 1.0959 0.3642 0.9676 0.050 Uiso 1 1 calc R . .
C43 C 1.0962(6) 0.1714(7) 0.9427(3) 0.100(3) Uani 1 1 d . . .
H43A H 1.0452 0.1476 0.9529 0.050 Uiso 1 1 calc R . .
H43B H 1.1380 0.2120 0.9668 0.050 Uiso 1 1 calc R . .
H43C H 1.1298 0.1142 0.9360 0.050 Uiso 1 1 calc R . .
C44 C 0.9811(4) 0.1721(5) 0.8604(2) 0.0567(19) Uani 1 1 d . . .
H44A H 0.9579 0.2141 0.8332 0.050 Uiso 1 1 calc R . .
H44B H 0.9300 0.1536 0.8717 0.050 Uiso 1 1 calc R . .
H44C H 1.0088 0.1117 0.8525 0.050 Uiso 1 1 calc R . .
C45 C 1.1355(5) 0.2692(7) 0.8818(3) 0.080(3) Uani 1 1 d . . .
H45A H 1.1088 0.3085 0.8540 0.050 Uiso 1 1 calc R . .
H45B H 1.1680 0.2115 0.8747 0.050 Uiso 1 1 calc R . .
H45C H 1.1789 0.3104 0.9050 0.050 Uiso 1 1 calc R . .
B1 B 0.6338(5) -0.0331(5) 0.9494(2) 0.0365(17) Uani 1 1 d . . .
B2 B 0.7425(4) 0.1920(5) 0.8618(2) 0.0302(16) Uani 1 1 d . . .
B3 B 0.8417(4) 0.3967(5) 0.9627(2) 0.0282(15) Uani 1 1 d . . .
B4 B 0.4904(4) 0.2910(5) 1.0241(2) 0.0266(15) Uani 1 1 d . . .
B11 B 0.8556(5) 0.4654(5) 0.8199(2) 0.0406(19) Uani 1 1 d . . .
B12 B 1.0854(5) 0.8656(6) 0.8573(3) 0.0419(19) Uani 1 1 d . . .
B13 B 0.7120(5) 0.8558(6) 0.7028(2) 0.0437(19) Uani 1 1 d . . .
B14 B 0.7294(4) 0.7121(5) 0.9004(2) 0.0325(17) Uani 1 1 d . . .
H1D H 0.6418 -0.0404 0.9142 0.050 Uiso 1 1 d . . .
H1E H 0.5577 -0.0382 0.9513 0.050 Uiso 1 1 d . . .
H1F H 0.6673 -0.0921 0.9718 0.050 Uiso 1 1 d . . .
H2D H 0.7997 0.2365 0.8838 0.050 Uiso 1 1 d . . .
H2E H 0.7423 0.1023 0.8557 0.050 Uiso 1 1 d . . .
H2F H 0.7410 0.2142 0.8272 0.050 Uiso 1 1 d . . .
H3D H 0.8749 0.3259 0.9626 0.050 Uiso 1 1 d . . .
H3E H 0.8799 0.4536 0.9844 0.050 Uiso 1 1 d . . .
H3F H 0.8031 0.4224 0.9195 0.050 Uiso 1 1 d . . .
H4D H 0.4228 0.3011 1.0230 0.050 Uiso 1 1 d . . .
H4E H 0.5199 0.3740 1.0409 0.050 Uiso 1 1 d . . .
H4F H 0.5350 0.2372 1.0451 0.050 Uiso 1 1 d . . .
H11D H 0.9383 0.4580 0.8223 0.050 Uiso 1 1 d . . .
H11E H 0.8336 0.4785 0.8523 0.050 Uiso 1 1 d . . .
H11F H 0.8131 0.3874 0.8063 0.050 Uiso 1 1 d . . .
H12D H 1.1491 0.8863 0.8547 0.050 Uiso 1 1 d . . .
H12E H 1.0426 0.9419 0.8496 0.050 Uiso 1 1 d . . .
H12F H 1.0693 0.8563 0.8885 0.050 Uiso 1 1 d . . .
H13D H 0.6659 0.7818 0.6946 0.050 Uiso 1 1 d . . .
H13E H 0.7838 0.8582 0.6897 0.050 Uiso 1 1 d . . .
H13F H 0.6618 0.9076 0.6809 0.050 Uiso 1 1 d . . .
H14D H 0.7357 0.7249 0.9398 0.050 Uiso 1 1 d . . .
H14E H 0.6626 0.7612 0.8672 0.050 Uiso 1 1 d . . .
H14F H 0.7017 0.6246 0.8910 0.050 Uiso 1 1 d . . .
Li1 Li 0.5852(6) -0.2039(7) 0.9182(3) 0.030(2) Uani 1 1 d . . .
Li2 Li 0.8708(7) 0.3381(7) 0.8852(4) 0.039(2) Uani 1 1 d . . .

loop_
_atom_site_aniso_label
_atom_site_aniso_U_11
_atom_site_aniso_U_22
_atom_site_aniso_U_33
_atom_site_aniso_U_23
_atom_site_aniso_U_13
_atom_site_aniso_U_12
P1 0.0261(8) 0.0173(7) 0.0227(8) 0.0010(6) 0.0032(6) -0.0001(6)
P2 0.0260(7) 0.0238(8) 0.0184(7) 0.0005(6) 0.0075(6) -0.0004(7)
P3 0.0244(7) 0.0198(7) 0.0198(7) -0.0009(6) 0.0055(6) -0.0034(6)
P4 0.0207(7) 0.0250(8) 0.0208(7) 0.0017(6) 0.0077(6) -0.0009(6)
P11 0.0308(8) 0.0237(8) 0.0239(8) -0.0024(6) 0.0101(7) -0.0024(7)
P12 0.0204(7) 0.0373(9) 0.0262(8) -0.0034(7) 0.0081(6) -0.0047(7)
P13 0.0257(8) 0.0262(8) 0.0241(8) 0.0031(7) 0.0031(6) 0.0037(7)
P14 0.0245(7) 0.0280(8) 0.0197(7) 0.0006(6) 0.0088(6) 0.0017(7)
Al1 0.0197(8) 0.0188(9) 0.0152(7) -0.0014(7) 0.0047(6) -0.0014(7)
Al2 0.0191(8) 0.0221(9) 0.0168(7) 0.0004(7) 0.0050(6) 0.0001(7)
O1 0.038(2) 0.043(3) 0.029(2) -0.0014(19) 0.0070(19) -0.008(2)
O2 0.044(3) 0.055(3) 0.087(4) 0.028(3) 0.026(3) 0.013(3)
C1 0.037(3) 0.029(3) 0.020(3) 0.007(3) -0.001(3) -0.006(3)
C2 0.027(3) 0.030(3) 0.039(3) 0.001(3) 0.008(3) 0.002(3)
C3 0.030(3) 0.042(4) 0.024(3) -0.011(3) 0.001(3) -0.005(3)
C4 0.043(4) 0.036(3) 0.034(3) 0.008(3) 0.019(3) 0.007(3)
C5 0.040(3) 0.036(4) 0.024(3) 0.000(3) 0.003(3) -0.011(3)
C6 0.031(3) 0.020(3) 0.039(3) -0.003(3) 0.012(3) -0.002(3)
C7 0.031(3) 0.037(3) 0.028(3) -0.001(3) 0.006(3) 0.005(3)
C8 0.035(3) 0.037(4) 0.045(4) -0.008(3) 0.013(3) -0.010(3)
C11 0.032(3) 0.047(4) 0.048(4) -0.008(3) 0.010(3) -0.013(3)
C12 0.049(4) 0.039(4) 0.034(3) -0.009(3) 0.016(3) -0.011(3)
C13 0.028(3) 0.046(4) 0.063(5) -0.011(4) 0.011(3) 0.003(3)
C14 0.039(4) 0.086(6) 0.040(4) -0.008(4) 0.019(3) -0.026(4)
C15 0.048(4) 0.029(3) 0.039(4) 0.000(3) 0.010(3) -0.001(3)
C16 0.032(3) 0.050(4) 0.043(4) 0.011(3) 0.008(3) 0.009(3)
C17 0.046(4) 0.035(3) 0.029(3) -0.013(3) 0.014(3) -0.004(3)
C18 0.037(3) 0.047(4) 0.024(3) 0.011(3) 0.005(3) 0.010(3)
C32 0.035(3) 0.048(4) 0.031(3) -0.009(3) 0.010(3) -0.011(3)
C31 0.052(4) 0.033(4) 0.061(5) 0.006(3) -0.009(4) 0.011(3)
C33 0.031(4) 0.062(5) 0.071(5) -0.014(4) 0.019(3) -0.013(3)
C34 0.038(3) 0.040(4) 0.064(5) -0.022(4) 0.006(3) -0.003(3)
C35 0.095(6) 0.094(6) 0.031(4) -0.015(4) 0.021(4) -0.044(5)
C42 0.045(4) 0.059(5) 0.059(4) 0.009(4) 0.028(4) 0.020(4)
C41 0.047(4) 0.049(4) 0.070(5) -0.019(4) 0.002(4) -0.022(4)
C43 0.120(8) 0.098(7) 0.084(7) 0.054(6) 0.034(6) 0.057(6)
C44 0.044(4) 0.058(5) 0.071(5) -0.013(4) 0.022(4) 0.005(4)
C45 0.044(4) 0.134(8) 0.071(5) -0.032(6) 0.032(4) -0.013(5)
B1 0.052(5) 0.022(4) 0.034(4) -0.007(3) 0.011(4) -0.008(3)
B2 0.028(4) 0.031(4) 0.036(4) -0.003(3) 0.016(3) -0.002(3)
B3 0.028(3) 0.031(4) 0.031(4) -0.013(3) 0.018(3) -0.007(3)
B4 0.028(3) 0.033(4) 0.022(3) 0.004(3) 0.013(3) 0.008(3)
B11 0.062(5) 0.029(4) 0.040(4) 0.003(3) 0.030(4) 0.011(4)
B12 0.026(4) 0.052(5) 0.047(5) -0.018(4) 0.010(3) -0.019(4)
B13 0.049(5) 0.045(5) 0.025(4) -0.001(3) -0.005(3) 0.007(4)
B14 0.029(4) 0.039(4) 0.036(4) -0.001(3) 0.020(3) 0.005(3)
Li1 0.033(5) 0.027(5) 0.025(5) 0.001(4) 0.000(4) 0.001(4)
Li2 0.028(5) 0.031(6) 0.057(7) 0.007(5) 0.014(5) -0.001(4)

loop_
_geom_bond_atom_site_label_1
_geom_bond_atom_site_label_2
_geom_bond_distance
_geom_bond_site_symmetry_2
_geom_bond_publ_flag
P1 C1 1.810(5) . ?
P1 C2 1.821(5) . ?
P1 B1 1.918(7) . ?
P1 Al1 2.375(2) . ?
P2 C3 1.817(5) . ?
P2 C4 1.818(6) . ?
P2 B2 1.944(6) . ?
P2 Al1 2.3670(19) . ?
P3 C6 1.822(5) . ?
P3 C5 1.824(6) . ?
P3 B3 1.942(6) . ?
P3 Al1 2.371(2) . ?
P4 C8 1.816(6) . ?
P4 C7 1.823(6) . ?
P4 B4 1.926(6) . ?
P4 Al1 2.3755(19) . ?
P11 C12 1.820(6) . ?
P11 C11 1.822(6) . ?
P11 B11 1.942(7) . ?
P11 Al2 2.382(2) . ?
P12 C13 1.818(6) . ?
P12 C14 1.819(6) . ?
P12 B12 1.924(7) . ?
P12 Al2 2.375(2) . ?
P13 C15 1.819(6) . ?
P13 C16 1.824(6) . ?
P13 B13 1.925(7) . ?
P13 Al2 2.378(2) . ?
P14 C18 1.809(6) . ?
P14 C17 1.819(6) . ?
P14 B14 1.927(6) . ?
P14 Al2 2.3720(19) . ?
O1 C31 1.419(6) . ?
O1 C32 1.432(7) . ?
O1 Li1 2.036(10) . ?
O2 C42 1.379(7) . ?
O2 C41 1.474(7) . ?
O2 Li2 1.932(10) . ?
C1 H1A 0.9600 . ?
C1 H1B 0.9600 . ?
C1 H1C 0.9600 . ?
C2 H2A 0.9600 . ?
C2 H2B 0.9600 . ?
C2 H2C 0.9600 . ?
C3 H3A 0.9600 . ?
C3 H3B 0.9600 . ?
C3 H3C 0.9600 . ?
C4 H4A 0.9600 . ?
C4 H4B 0.9600 . ?
C4 H4C 0.9600 . ?
C5 H5A 0.9600 . ?
C5 H5B 0.9600 . ?
C5 H5C 0.9600 . ?
C6 H6A 0.9600 . ?
C6 H6B 0.9600 . ?
C6 H6C 0.9600 . ?
C7 H7A 0.9600 . ?
C7 H7B 0.9600 . ?
C7 H7C 0.9600 . ?
C8 H8A 0.9600 . ?
C8 H8B 0.9600 . ?
C8 H8C 0.9600 . ?
C11 H11A 0.9600 . ?
C11 H11B 0.9600 . ?
C11 H11C 0.9600 . ?
C12 H12A 0.9600 . ?
C12 H12B 0.9600 . ?
C12 H12C 0.9600 . ?
C13 H13A 0.9600 . ?
C13 H13B 0.9600 . ?
C13 H13C 0.9600 . ?
C14 H14A 0.9600 . ?
C14 H14B 0.9600 . ?
C14 H14C 0.9600 . ?
C15 H15A 0.9600 . ?
C15 H15B 0.9600 . ?
C15 H15C 0.9600 . ?
C16 H16A 0.9600 . ?
C16 H16B 0.9600 . ?
C16 H16C 0.9600 . ?
C17 H17A 0.9600 . ?
C17 H17B 0.9600 . ?
C17 H17C 0.9600 . ?
C18 H18A 0.9600 . ?
C18 H18B 0.9600 . ?
C18 H18C 0.9600 . ?
C32 C33 1.518(7) . ?
C32 C35 1.518(8) . ?
C32 C34 1.526(8) . ?
C31 H31A 0.9600 . ?
C31 H31B 0.9600 . ?
C31 H31C 0.9600 . ?
C33 H33A 0.9600 . ?
C33 H33B 0.9600 . ?
C33 H33C 0.9600 . ?
C34 H34A 0.9600 . ?
C34 H34B 0.9600 . ?
C34 H34C 0.9600 . ?
C35 H35A 0.9600 . ?
C35 H35B 0.9600 . ?
C35 H35C 0.9600 . ?
C42 C43 1.475(9) . ?
C42 C45 1.496(8) . ?
C42 C44 1.601(9) . ?
C41 H41A 0.9600 . ?
C41 H41B 0.9600 . ?
C41 H41C 0.9600 . ?
C43 H43A 0.9600 . ?
C43 H43B 0.9600 . ?
C43 H43C 0.9600 . ?
C44 H44A 0.9600 . ?
C44 H44B 0.9600 . ?
C44 H44C 0.9600 . ?
C45 H45A 0.9600 . ?
C45 H45B 0.9600 . ?
C45 H45C 0.9600 . ?
B1 Li1 2.456(11) . ?
B1 H1D 1.1070 . ?
B1 H1E 1.1594 . ?
B1 H1F 1.0487 . ?
B2 Li2 2.651(12) . ?
B2 H2D 1.0779 . ?
B2 H2E 1.1934 . ?
B2 H2F 1.0770 . ?
B3 Li2 2.621(12) . ?
B3 H3D 1.0557 . ?
B3 H3E 1.0401 . ?
B3 H3F 1.2942 . ?
B4 Li1 2.616(11) 3_657 ?
B4 H4D 1.0103 . ?
B4 H4E 1.2267 . ?
B4 H4F 1.0412 . ?
B11 Li2 2.539(12) . ?
B11 H11D 1.2200 . ?
B11 H11E 1.1362 . ?
B11 H11F 1.2092 . ?
B12 H12D 1.0172 . ?
B12 H12E 1.1734 . ?
B12 H12F 1.0479 . ?
B13 H13D 1.1742 . ?
B13 H13E 1.2537 . ?
B13 H13F 1.0749 . ?
B14 Li1 2.623(11) 1_565 ?
B14 H14D 1.1727 . ?
B14 H14E 1.3404 . ?
B14 H14F 1.2258 . ?
Li1 B4 2.616(11) 3_657 ?
Li1 B14 2.623(11) 1_545 ?
Li1 H1D 2.3273 . ?
Li1 H1F 2.2462 . ?
Li2 H2D 1.6992 . ?
Li2 H3D 2.3193 . ?
Li2 H3F 1.9934 . ?
Li2 H11E 2.0879 . ?
